data_4112495
loop_
_publ_author_name
'Chantelle R. Bondy'
'Philip A. Gale'
'Stephen J. Loeb'

_publ_contact_author
;
 Stephen J. Loeb
 Department of Chemistry and Biochemistry
 University of Windsor
 Windsor, Ontario, Canada
 N9B 3P4
 
;
_publ_contact_author_email loeb@uwindsor.ca
_publ_contact_author_fax '+ 519 973-7098 '
_publ_contact_author_phone '+ 519 253-3000 ext 3529'
_publ_section_title
;
 Metal-Organic Anion Receptors: Arranging Urea Hydrogen-Bond Donors to
 Encapsulate Sulfate Ions
;
_journal_name_full 'Journal of the American Chemical Society'
_journal_page_first 5030
_journal_page_last 5031
_journal_paper_doi 10.1021/ja039712q
_journal_volume 126
_journal_year 2004
_chemical_formula_sum 'C62 H82 N14 O11 Pt S'
_chemical_formula_weight 1426.57
_chemical_name_systematic
; 
 ? 
;
_space_group_IT_number 14
_symmetry_cell_setting monoclinic
_symmetry_space_group_name_Hall '-P 2yn'
_symmetry_space_group_name_H-M 'P 1 21/n 1'
_atom_sites_solution_hydrogens geom
_atom_sites_solution_primary direct
_atom_sites_solution_secondary difmap
_audit_creation_method SHELXL-97
_cell_angle_alpha 90.00
_cell_angle_beta 96.944(3)
_cell_angle_gamma 90.00
_cell_formula_units_Z 4
_cell_length_a 20.700(3)
_cell_length_b 11.4505(16)
_cell_length_c 27.823(4)
_cell_measurement_reflns_used 'reflections from 90 data frames'
_cell_measurement_temperature 173.5(1)
_cell_measurement_theta_max 28.3
_cell_measurement_theta_min 1.5
_cell_volume 6546.4(16)
_computing_cell_refinement 'Bruker SAINT'
_computing_data_collection 'Bruker SMART'
_computing_data_reduction 'Bruker SHELXTL XPREP'
_computing_molecular_graphics 'Bruker SHELXTL XP'
_computing_publication_material 'Bruker SHELXTL XCIF'
_computing_structure_refinement 'SHELXL-97 (Sheldrick, 1997)'
_computing_structure_solution 'SHELXS-97 (Sheldrick, 1997)'
_diffrn_ambient_temperature 173.5(1)
_diffrn_measured_fraction_theta_full 0.999
_diffrn_measured_fraction_theta_max 0.999
_diffrn_measurement_device_type 'Bruker APEX CCD'
_diffrn_measurement_method 'hemisphere scans'
_diffrn_radiation_monochromator graphite
_diffrn_radiation_source 'fine-focus sealed tube'
_diffrn_radiation_type MoK\a
_diffrn_radiation_wavelength 0.71073
_diffrn_reflns_av_R_equivalents 0.0363
_diffrn_reflns_av_sigmaI/netI 0.0276
_diffrn_reflns_limit_h_max 20
_diffrn_reflns_limit_h_min -20
_diffrn_reflns_limit_k_max 11
_diffrn_reflns_limit_k_min -11
_diffrn_reflns_limit_l_max 27
_diffrn_reflns_limit_l_min -27
_diffrn_reflns_number 32448
_diffrn_reflns_theta_full 20.82
_diffrn_reflns_theta_max 20.82
_diffrn_reflns_theta_min 1.93
_diffrn_standards_decay_% <1
_diffrn_standards_number '50 standard frames at start and end'
_exptl_absorpt_coefficient_mu 2.244
_exptl_absorpt_correction_T_max 1.000000
_exptl_absorpt_correction_T_min 0.784872
_exptl_absorpt_correction_type empirical
_exptl_crystal_colour colorless
_exptl_crystal_density_diffrn 1.447
_exptl_crystal_description prism
_exptl_crystal_F_000 2936
_exptl_crystal_size_max 0.30
_exptl_crystal_size_mid 0.22
_exptl_crystal_size_min 0.12
_refine_diff_density_max 1.183
_refine_diff_density_min -2.124
_refine_diff_density_rms 0.103
_refine_ls_extinction_method none
_refine_ls_goodness_of_fit_ref 1.197
_refine_ls_hydrogen_treatment mixed
_refine_ls_matrix_type full
_refine_ls_number_parameters 802
_refine_ls_number_reflns 6857
_refine_ls_number_restraints 40
_refine_ls_restrained_S_all 1.213
_refine_ls_R_factor_all 0.0790
_refine_ls_R_factor_gt 0.0750
_refine_ls_shift/su_max 2.874
_refine_ls_shift/su_mean 0.012
_refine_ls_structure_factor_coef Fsqd
_refine_ls_weighting_details 'calc w=1/[\s^2^(Fo^2^)+(0.0140P)^2^+87.6556P] where P=(Fo^2^+2Fc^2^)/3'
_refine_ls_weighting_scheme calc
_refine_ls_wR_factor_gt 0.1629
_refine_ls_wR_factor_ref 0.1646
_reflns_number_gt 6293
_reflns_number_total 6857
_reflns_threshold_expression >2sigma(I)
_cod_data_source_file ja039712qsi-sulfate.cif
_cod_data_source_block '[PtL4]SO4(L=8-(n-butylurea)iso-quinoline)'
_cod_original_cell_volume 6546.2(16)
_cod_database_code 4112495

loop_
_symmetry_equiv_pos_as_xyz
'x, y, z'
'-x+1/2, y+1/2, -z+1/2'
'-x, -y, -z'
'x-1/2, -y-1/2, z-1/2'

loop_
_atom_site_label
_atom_site_type_symbol
_atom_site_fract_x
_atom_site_fract_y
_atom_site_fract_z
_atom_site_U_iso_or_equiv
_atom_site_adp_type
_atom_site_occupancy
_atom_site_symmetry_multiplicity
_atom_site_calc_flag
_atom_site_refinement_flags
_atom_site_disorder_assembly
_atom_site_disorder_group
Pt1 Pt -0.12366(3) 0.89680(6) 0.65822(2) 0.0686(2) Uani 1 1 d . . .
S1 S -0.01949(17) 1.2136(3) 0.71397(12) 0.0581(9) Uani 1 1 d . . .
O1 O 0.2062(6) 1.1481(14) 0.6307(4) 0.133(5) Uani 1 1 d . . .
O2 O -0.0840(11) 1.4984(14) 0.5435(7) 0.231(11) Uani 1 1 d . . .
O3 O -0.1313(5) 1.2955(9) 0.8821(4) 0.083(3) Uani 1 1 d . . .
O4 O 0.1424(9) 0.9642(11) 0.8658(5) 0.174(8) Uani 1 1 d . . .
O5 O 0.0279(5) 1.2922(8) 0.7394(3) 0.084(3) Uani 1 1 d . . .
O6 O -0.0154(4) 1.2187(8) 0.6613(3) 0.072(3) Uani 1 1 d . . .
O7 O -0.0859(5) 1.2419(10) 0.7227(4) 0.099(4) Uani 1 1 d . . .
O8 O -0.0048(5) 1.0929(8) 0.7293(4) 0.093(3) Uani 1 1 d . . .
N1 N -0.0633(6) 0.8900(11) 0.6064(4) 0.065(3) Uani 1 1 d . . .
N2 N 0.0972(6) 1.1149(11) 0.6234(4) 0.074(3) Uani 1 1 d . . .
H2A H 0.0622 1.1312 0.6359 0.089 Uiso 1 1 calc R . .
N3 N 0.1410(7) 1.2446(18) 0.6765(6) 0.143(8) Uani 1 1 d D . .
H3A H 0.1021 1.2680 0.6792 0.172 Uiso 1 1 calc R B .
N4 N -0.1800(7) 1.0118(14) 0.6196(4) 0.082(4) Uani 1 1 d . . .
N5 N -0.1048(10) 1.3399(13) 0.5883(5) 0.099(5) Uani 1 1 d . . .
H5B H -0.0883 1.2977 0.6123 0.119 Uiso 1 1 calc R . .
N6 N -0.0041(12) 1.4249(16) 0.5975(7) 0.154(8) Uani 1 1 d . . .
H6B H 0.0049 1.3778 0.6214 0.185 Uiso 1 1 calc R C .
N7 N -0.1785(5) 0.9141(10) 0.7125(4) 0.066(3) Uani 1 1 d . . .
N8 N -0.1297(5) 1.1754(9) 0.8157(4) 0.065(3) Uani 1 1 d . . .
H8B H -0.1074 1.1595 0.7924 0.078 Uiso 1 1 calc R . .
N9 N -0.0652(6) 1.3410(10) 0.8256(4) 0.073(3) Uani 1 1 d . . .
H9A H -0.0456 1.3164 0.8020 0.088 Uiso 1 1 calc R A .
N10 N -0.0640(6) 0.7847(9) 0.6977(4) 0.063(3) Uani 1 1 d . . .
N11 N 0.0768(5) 0.9429(10) 0.7945(4) 0.066(3) Uani 1 1 d . . .
H11A H 0.0534 0.9802 0.7719 0.080 Uiso 1 1 calc R . .
N12 N 0.0987(9) 1.1251(12) 0.8248(5) 0.126(6) Uani 1 1 d . . .
H12A H 0.0755 1.1546 0.8001 0.151 Uiso 1 1 calc R D .
C1 C -0.0111(7) 0.9575(13) 0.6120(5) 0.069(4) Uani 1 1 d . . .
H1A H -0.0050 1.0054 0.6391 0.083 Uiso 1 1 calc R . .
C2 C 0.0359(7) 0.9612(13) 0.5792(5) 0.066(4) Uani 1 1 d . . .
C3 C 0.0269(8) 0.8814(15) 0.5397(5) 0.079(4) Uani 1 1 d . . .
C4 C -0.0298(9) 0.8109(14) 0.5352(5) 0.083(5) Uani 1 1 d . . .
H4A H -0.0372 0.7595 0.5092 0.100 Uiso 1 1 calc R . .
C5 C -0.0738(8) 0.8164(13) 0.5678(5) 0.080(4) Uani 1 1 d . . .
H5A H -0.1109 0.7699 0.5637 0.096 Uiso 1 1 calc R . .
C6 C 0.0750(10) 0.8771(17) 0.5077(5) 0.094(5) Uani 1 1 d . . .
H6A H 0.0703 0.8260 0.4815 0.112 Uiso 1 1 calc R . .
C7 C 0.1276(10) 0.9473(18) 0.5152(6) 0.100(6) Uani 1 1 d . . .
H7A H 0.1590 0.9427 0.4940 0.120 Uiso 1 1 calc R . .
C8 C 0.1366(8) 1.0263(15) 0.5532(5) 0.085(5) Uani 1 1 d . . .
H8A H 0.1734 1.0737 0.5568 0.103 Uiso 1 1 calc R . .
C9 C 0.0921(7) 1.0354(13) 0.5857(5) 0.068(4) Uani 1 1 d . . .
C10 C 0.1532(10) 1.170(2) 0.6427(6) 0.108(6) Uani 1 1 d . B .
C15 C -0.1577(9) 1.1144(18) 0.6106(5) 0.086(5) Uani 1 1 d . . .
H15A H -0.1152 1.1322 0.6235 0.103 Uiso 1 1 calc R . .
C16 C -0.1939(10) 1.202(2) 0.5824(6) 0.093(6) Uani 1 1 d . . .
C17 C -0.2606(12) 1.174(3) 0.5647(7) 0.117(8) Uani 1 1 d . . .
C18 C -0.2830(10) 1.066(3) 0.5761(8) 0.120(8) Uani 1 1 d . . .
H18A H -0.3258 1.0457 0.5650 0.144 Uiso 1 1 calc R . .
C19 C -0.2447(10) 0.985(2) 0.6030(6) 0.108(6) Uani 1 1 d . . .
H19A H -0.2619 0.9127 0.6102 0.130 Uiso 1 1 calc R . .
C20 C -0.2960(15) 1.258(3) 0.5339(9) 0.162(14) Uani 1 1 d . . .
H20A H -0.3392 1.2431 0.5221 0.195 Uiso 1 1 calc R . .
C21 C -0.268(2) 1.357(3) 0.5217(12) 0.19(2) Uani 1 1 d . . .
H21A H -0.2915 1.4094 0.5008 0.228 Uiso 1 1 calc R . .
C22 C -0.2043(14) 1.383(2) 0.5395(7) 0.139(10) Uani 1 1 d . . .
H22A H -0.1861 1.4532 0.5304 0.167 Uiso 1 1 calc R . .
C23 C -0.1677(14) 1.310(2) 0.5700(6) 0.111(8) Uani 1 1 d . . .
C24 C -0.0636(17) 1.4264(19) 0.5747(8) 0.141(10) Uani 1 1 d . C .
C29 C -0.1637(6) 0.9947(12) 0.7455(5) 0.059(3) Uani 1 1 d . . .
H29A H -0.1277 1.0415 0.7424 0.071 Uiso 1 1 calc R . .
C30 C -0.1979(6) 1.0158(11) 0.7854(5) 0.059(3) Uani 1 1 d . . .
C31 C -0.2533(6) 0.9428(12) 0.7885(5) 0.062(4) Uani 1 1 d . . .
C32 C -0.2690(7) 0.8588(14) 0.7528(6) 0.082(5) Uani 1 1 d . . .
H32A H -0.3052 0.8113 0.7540 0.099 Uiso 1 1 calc R . .
C33 C -0.2316(8) 0.8458(14) 0.7161(6) 0.085(5) Uani 1 1 d . . .
H33A H -0.2426 0.7886 0.6928 0.102 Uiso 1 1 calc R . .
C34 C -0.2905(7) 0.9563(13) 0.8275(5) 0.073(4) Uani 1 1 d . . .
H34A H -0.3272 0.9104 0.8296 0.088 Uiso 1 1 calc R . .
C35 C -0.2717(7) 1.0373(13) 0.8616(5) 0.070(4) Uani 1 1 d . . .
H35A H -0.2960 1.0458 0.8874 0.084 Uiso 1 1 calc R . .
C36 C -0.2174(7) 1.1089(12) 0.8600(5) 0.070(4) Uani 1 1 d . . .
H36A H -0.2057 1.1621 0.8848 0.083 Uiso 1 1 calc R . .
C37 C -0.1811(7) 1.1005(12) 0.8214(5) 0.061(3) Uani 1 1 d . . .
C38 C -0.1103(7) 1.2725(12) 0.8432(5) 0.064(4) Uani 1 1 d . A .
C43 C -0.0194(6) 0.8294(11) 0.7291(5) 0.056(3) Uani 1 1 d . . .
H43A H -0.0203 0.9099 0.7334 0.067 Uiso 1 1 calc R . .
C44 C 0.0297(6) 0.7682(11) 0.7571(4) 0.053(3) Uani 1 1 d . . .
C45 C 0.0308(8) 0.6447(12) 0.7505(5) 0.066(4) Uani 1 1 d . . .
C46 C -0.0182(8) 0.6012(14) 0.7167(6) 0.077(4) Uani 1 1 d . . .
H46A H -0.0201 0.5208 0.7119 0.092 Uiso 1 1 calc R . .
C47 C -0.0637(9) 0.6682(14) 0.6902(6) 0.082(5) Uani 1 1 d . . .
H47A H -0.0943 0.6342 0.6672 0.099 Uiso 1 1 calc R . .
C48 C 0.0788(8) 0.5744(13) 0.7765(6) 0.080(4) Uani 1 1 d . . .
H48A H 0.0792 0.4936 0.7731 0.096 Uiso 1 1 calc R . .
C49 C 0.1246(9) 0.6322(13) 0.8070(7) 0.087(5) Uani 1 1 d . . .
H49A H 0.1580 0.5886 0.8236 0.104 Uiso 1 1 calc R . .
C50 C 0.1244(7) 0.7508(14) 0.8146(5) 0.078(4) Uani 1 1 d . . .
H50A H 0.1563 0.7835 0.8371 0.093 Uiso 1 1 calc R . .
C51 C 0.0789(7) 0.8215(12) 0.7902(5) 0.066(4) Uani 1 1 d . . .
C52 C 0.1087(11) 1.0090(16) 0.8316(7) 0.117(7) Uani 1 1 d . D .
C39 C -0.0494(7) 1.4554(11) 0.8462(5) 0.076(4) Uani 1 1 d D A -1
H39A H -0.0470 1.4490 0.8812 0.091 Uiso 1 1 calc R A -1
H39B H -0.0064 1.4767 0.8387 0.091 Uiso 1 1 calc R A -1
C40 C -0.0906(7) 1.5433(12) 0.8318(5) 0.079(4) Uani 1 1 d D A -1
H40A H -0.1338 1.5211 0.8386 0.095 Uiso 1 1 calc R A -1
H40B H -0.0923 1.5508 0.7969 0.095 Uiso 1 1 calc R A -1
C41 C -0.0746(9) 1.6662(12) 0.8547(6) 0.104(6) Uani 1 1 d D A -1
H41A H -0.0747 1.6605 0.8895 0.124 Uiso 1 1 calc R A -1
H41B H -0.0311 1.6886 0.8487 0.124 Uiso 1 1 calc R A -1
C42 C -0.1199(10) 1.7573(14) 0.8363(7) 0.133(8) Uani 1 1 d D A -1
H42A H -0.1072 1.8299 0.8519 0.200 Uiso 1 1 calc R A -1
H42B H -0.1630 1.7370 0.8428 0.200 Uiso 1 1 calc R A -1
H42C H -0.1193 1.7652 0.8020 0.200 Uiso 1 1 calc R A -1
C11 C 0.2028(16) 1.289(3) 0.7121(16) 0.30(3) Uani 1 1 d D B -1
H11B H 0.2019 1.2602 0.7448 0.358 Uiso 1 1 calc R B -1
H11C H 0.2433 1.2663 0.7006 0.358 Uiso 1 1 calc R B -1
C12 C 0.1953(14) 1.396(2) 0.7102(13) 0.204(16) Uani 1 1 d D B -1
H12B H 0.1544 1.4135 0.7225 0.245 Uiso 1 1 calc R B -1
H12C H 0.1901 1.4182 0.6763 0.245 Uiso 1 1 calc R B -1
C13 C 0.250(2) 1.482(3) 0.7379(14) 0.46(6) Uani 1 1 d D B -1
H13A H 0.2774 1.5127 0.7152 0.550 Uiso 1 1 calc R B -1
H13B H 0.2290 1.5465 0.7525 0.550 Uiso 1 1 calc R B -1
C14 C 0.2865(15) 1.416(3) 0.7736(12) 0.28(3) Uani 1 1 d D B -1
H14A H 0.3143 1.4673 0.7942 0.419 Uiso 1 1 calc R B -1
H14B H 0.3125 1.3607 0.7586 0.419 Uiso 1 1 calc R B -1
H14C H 0.2579 1.3755 0.7926 0.419 Uiso 1 1 calc R B -1
C25 C 0.0497(18) 1.504(2) 0.5825(9) 0.25(2) Uani 1 1 d D C -1
H25A H 0.0769 1.4579 0.5639 0.297 Uiso 1 1 calc R C -1
H25B H 0.0293 1.5640 0.5611 0.297 Uiso 1 1 calc R C -1
C26 C 0.0849(15) 1.553(3) 0.6145(9) 0.29(3) Uani 1 1 d D C -1
H26A H 0.1037 1.4920 0.6360 0.351 Uiso 1 1 calc R C -1
H26B H 0.0568 1.5986 0.6327 0.351 Uiso 1 1 calc R C -1
C27 C 0.1433(19) 1.636(4) 0.6043(16) 0.33(3) Uani 1 1 d D C -1
H27A H 0.1839 1.5934 0.6066 0.390 Uiso 1 1 calc R C -1
H27B H 0.1350 1.6705 0.5722 0.390 Uiso 1 1 calc R C -1
C28 C 0.1461(16) 1.725(3) 0.6405(13) 0.55(7) Uani 1 1 d D C -1
H28A H 0.1827 1.7751 0.6377 0.823 Uiso 1 1 calc R C -1
H28B H 0.1509 1.6893 0.6720 0.823 Uiso 1 1 calc R C -1
H28C H 0.1068 1.7701 0.6363 0.823 Uiso 1 1 calc R C -1
C53 C 0.132(2) 1.1946(19) 0.8646(10) 0.32(3) Uani 1 1 d D D -1
H53A H 0.1165 1.1694 0.8943 0.380 Uiso 1 1 calc R D -1
H53B H 0.1782 1.1752 0.8673 0.380 Uiso 1 1 calc R D -1
C54 C 0.1277(15) 1.300(2) 0.8625(8) 0.205(14) Uani 1 1 d D D -1
H54A H 0.0840 1.3163 0.8473 0.246 Uiso 1 1 calc R D -1
H54B H 0.1570 1.3255 0.8400 0.246 Uiso 1 1 calc R D -1
C55 C 0.1400(12) 1.383(2) 0.9083(8) 0.169(11) Uani 1 1 d D D -1
H55A H 0.1191 1.4583 0.9010 0.202 Uiso 1 1 calc R D -1
H55B H 0.1216 1.3491 0.9355 0.202 Uiso 1 1 calc R D -1
C56 C 0.2071(11) 1.399(2) 0.9200(9) 0.167(10) Uani 1 1 d D D -1
H56A H 0.2153 1.4448 0.9489 0.250 Uiso 1 1 calc R D -1
H56B H 0.2244 1.4381 0.8939 0.250 Uiso 1 1 calc R D -1
H56C H 0.2277 1.3240 0.9252 0.250 Uiso 1 1 calc R D -1
O1S O 0.2784(7) 0.7643(15) 1.0511(5) 0.140(6) Uani 1 1 d D . .
N1S N 0.2244(10) 0.7752(16) 0.9763(6) 0.124(6) Uani 1 1 d D . .
C3S C 0.2312(12) 0.7437(19) 1.0220(8) 0.124(7) Uani 1 1 d D . .
H3SA H 0.1972 0.7024 1.0329 0.149 Uiso 1 1 calc R . .
C1S C 0.1687(12) 0.729(2) 0.9427(8) 0.183(12) Uani 1 1 d D . .
H1SA H 0.1404 0.6849 0.9607 0.274 Uiso 1 1 calc R . .
H1SB H 0.1849 0.6797 0.9190 0.274 Uiso 1 1 calc R . .
H1SC H 0.1450 0.7931 0.9268 0.274 Uiso 1 1 calc R . .
C2S C 0.2675(13) 0.848(2) 0.9550(9) 0.186(12) Uani 1 1 d D . .
H2SA H 0.2991 0.8792 0.9797 0.279 Uiso 1 1 calc R . .
H2SB H 0.2437 0.9102 0.9381 0.279 Uiso 1 1 calc R . .
H2SC H 0.2892 0.8029 0.9325 0.279 Uiso 1 1 calc R . .
O2S O -0.039(2) 0.798(6) 1.0103(14) 0.77(8) Uani 1 1 d D . .
N2S N -0.0379(18) 0.936(4) 0.9525(16) 1.13(17) Uani 1 1 d D . .
C5S C -0.010(2) 0.850(5) 0.980(3) 1.5(3) Uani 1 1 d D . .
H5SA H 0.0321 0.8288 0.9765 1.774 Uiso 1 1 calc R . .
C6S C 0.0025(19) 1.008(4) 0.9219(18) 0.38(4) Uani 1 1 d D . .
H6SA H 0.0318 0.9579 0.9073 0.566 Uiso 1 1 calc R . .
H6SB H 0.0271 1.0649 0.9419 0.566 Uiso 1 1 calc R . .
H6SC H -0.0255 1.0474 0.8970 0.566 Uiso 1 1 calc R . .
C4S C -0.0822(19) 1.014(4) 0.972(3) 0.65(9) Uani 1 1 d D . .
H4SA H -0.0884 1.0827 0.9521 0.968 Uiso 1 1 calc R . .
H4SB H -0.0647 1.0365 1.0043 0.968 Uiso 1 1 calc R . .
H4SC H -0.1233 0.9757 0.9730 0.968 Uiso 1 1 calc R . .
O1W O 0.048(2) 0.541(3) 1.0059(10) 0.37(2) Uani 1 1 d . . .

loop_
_atom_site_aniso_label
_atom_site_aniso_U_11
_atom_site_aniso_U_22
_atom_site_aniso_U_33
_atom_site_aniso_U_23
_atom_site_aniso_U_13
_atom_site_aniso_U_12
Pt1 0.0655(4) 0.0767(4) 0.0629(4) -0.0178(3) 0.0045(3) 0.0028(3)
S1 0.070(2) 0.043(2) 0.065(2) 0.0037(17) 0.0208(18) 0.0075(18)
O1 0.070(8) 0.221(16) 0.113(10) -0.059(10) 0.037(7) -0.001(9)
O2 0.35(3) 0.113(13) 0.196(17) 0.090(13) -0.106(18) -0.053(15)
O3 0.112(8) 0.075(7) 0.065(6) -0.007(5) 0.026(6) -0.015(6)
O4 0.29(2) 0.076(9) 0.122(11) 0.006(8) -0.097(13) -0.023(11)
O5 0.108(8) 0.064(6) 0.081(7) -0.012(5) 0.013(6) -0.030(6)
O6 0.076(6) 0.082(7) 0.060(6) 0.002(5) 0.018(5) 0.007(5)
O7 0.083(7) 0.135(10) 0.087(7) 0.014(7) 0.035(6) 0.033(7)
O8 0.124(9) 0.051(6) 0.099(8) 0.016(6) -0.009(6) 0.009(6)
N1 0.066(8) 0.074(8) 0.054(7) -0.011(7) 0.000(6) 0.017(7)
N2 0.075(8) 0.091(9) 0.059(7) -0.011(7) 0.019(6) 0.005(8)
N3 0.063(9) 0.24(2) 0.130(13) -0.092(15) 0.018(9) -0.038(12)
N4 0.083(11) 0.105(12) 0.058(8) -0.018(8) 0.005(7) 0.009(9)
N5 0.147(15) 0.071(11) 0.075(10) -0.001(8) -0.001(11) 0.052(11)
N6 0.22(2) 0.104(15) 0.125(15) 0.024(11) -0.047(15) -0.050(15)
N7 0.060(7) 0.068(8) 0.069(8) -0.017(7) 0.002(6) 0.002(7)
N8 0.082(8) 0.055(7) 0.060(7) -0.007(6) 0.023(6) 0.000(7)
N9 0.087(9) 0.055(7) 0.084(8) -0.009(6) 0.042(7) -0.006(7)
N10 0.077(8) 0.048(7) 0.065(7) -0.014(6) 0.011(6) -0.012(6)
N11 0.075(8) 0.060(8) 0.058(7) 0.000(6) -0.014(6) -0.011(6)
N12 0.212(18) 0.061(10) 0.089(10) -0.012(8) -0.048(11) -0.029(10)
C1 0.074(10) 0.078(11) 0.053(9) -0.007(8) 0.000(8) 0.028(9)
C2 0.077(10) 0.074(10) 0.046(8) 0.002(8) 0.003(8) 0.031(9)
C3 0.095(12) 0.088(12) 0.054(9) -0.019(9) 0.008(9) 0.023(10)
C4 0.109(13) 0.078(11) 0.060(10) -0.023(8) -0.001(10) 0.022(11)
C5 0.096(12) 0.073(11) 0.069(10) -0.011(9) 0.003(9) 0.029(9)
C6 0.121(15) 0.106(14) 0.059(10) -0.015(10) 0.031(11) 0.035(13)
C7 0.102(14) 0.115(15) 0.092(14) -0.006(12) 0.046(11) 0.031(12)
C8 0.098(12) 0.097(12) 0.067(10) -0.009(10) 0.034(9) 0.018(10)
C9 0.074(10) 0.082(11) 0.050(9) -0.002(8) 0.013(8) 0.021(9)
C10 0.094(15) 0.159(19) 0.075(12) -0.034(12) 0.029(11) -0.010(14)
C15 0.092(12) 0.110(14) 0.054(9) -0.019(10) 0.011(9) 0.050(13)
C16 0.105(16) 0.110(16) 0.061(11) -0.025(11) -0.001(10) 0.053(14)
C17 0.107(19) 0.16(2) 0.081(14) -0.048(16) -0.003(13) 0.063(18)
C18 0.073(14) 0.19(3) 0.092(15) -0.042(17) -0.006(11) 0.042(17)
C19 0.091(14) 0.17(2) 0.067(11) -0.036(12) 0.006(10) 0.023(14)
C20 0.15(2) 0.24(4) 0.089(17) -0.04(2) -0.036(16) 0.14(3)
C21 0.27(5) 0.19(3) 0.10(2) -0.01(2) -0.02(2) 0.16(4)
C22 0.20(3) 0.116(17) 0.086(14) -0.021(13) -0.032(15) 0.09(2)
C23 0.16(2) 0.112(18) 0.060(11) -0.022(12) -0.010(13) 0.083(18)
C24 0.25(3) 0.059(14) 0.100(17) 0.004(12) -0.024(19) -0.021(19)
C29 0.053(8) 0.058(9) 0.066(9) 0.003(8) 0.005(7) 0.001(7)
C30 0.061(9) 0.054(9) 0.061(9) 0.009(7) 0.005(7) 0.006(7)
C31 0.056(9) 0.062(9) 0.067(9) -0.003(8) 0.000(7) -0.003(7)
C32 0.067(10) 0.092(12) 0.085(11) -0.008(10) -0.004(9) -0.018(9)
C33 0.082(11) 0.098(13) 0.073(11) -0.035(9) -0.001(9) -0.021(10)
C34 0.067(10) 0.076(11) 0.077(10) 0.008(9) 0.012(9) -0.001(8)
C35 0.079(11) 0.065(10) 0.068(10) 0.010(8) 0.019(8) 0.004(9)
C36 0.095(11) 0.061(9) 0.055(9) -0.001(7) 0.017(8) -0.013(9)
C37 0.078(9) 0.047(8) 0.058(9) 0.009(7) 0.013(7) 0.003(8)
C38 0.067(10) 0.059(10) 0.065(10) 0.000(8) 0.007(8) 0.006(8)
C43 0.059(9) 0.040(8) 0.071(9) -0.002(7) 0.015(8) -0.003(7)
C44 0.058(9) 0.045(9) 0.057(8) 0.002(7) 0.013(7) 0.001(7)
C45 0.076(10) 0.056(10) 0.071(10) -0.007(8) 0.027(8) -0.005(8)
C46 0.098(12) 0.054(9) 0.086(11) 0.004(9) 0.043(10) 0.000(10)
C47 0.107(13) 0.069(12) 0.074(11) -0.026(9) 0.029(10) -0.037(10)
C48 0.084(11) 0.046(9) 0.114(13) 0.012(9) 0.030(10) 0.006(9)
C49 0.094(13) 0.047(11) 0.122(14) 0.030(9) 0.023(11) 0.022(9)
C50 0.072(10) 0.081(12) 0.076(10) 0.021(9) -0.009(8) 0.001(9)
C51 0.083(11) 0.045(9) 0.071(10) 0.009(8) 0.012(8) -0.010(8)
C52 0.19(2) 0.064(13) 0.088(14) 0.016(11) -0.028(14) -0.009(13)
C39 0.098(12) 0.048(9) 0.084(11) -0.013(8) 0.027(9) -0.005(9)
C40 0.093(12) 0.066(10) 0.081(11) 0.004(9) 0.020(9) -0.003(9)
C41 0.156(17) 0.066(11) 0.097(13) 0.012(10) 0.047(12) 0.018(12)
C42 0.18(2) 0.067(12) 0.17(2) 0.028(13) 0.062(17) 0.027(13)
C11 0.22(4) 0.26(5) 0.45(7) -0.14(5) 0.21(5) -0.02(4)
C12 0.20(3) 0.14(2) 0.26(4) 0.06(3) -0.03(3) -0.07(3)
C13 0.27(5) 0.94(17) 0.16(4) -0.15(6) -0.02(3) 0.19(8)
C14 0.28(5) 0.26(4) 0.33(5) -0.16(4) 0.20(4) -0.18(4)
C25 0.38(5) 0.16(2) 0.16(3) 0.07(2) -0.12(3) -0.18(3)
C26 0.18(3) 0.50(8) 0.19(3) 0.18(4) -0.02(2) -0.09(4)
C27 0.22(4) 0.32(5) 0.44(7) 0.12(5) 0.05(4) -0.16(4)
C28 0.15(3) 0.76(13) 0.76(13) 0.70(12) 0.16(5) 0.18(5)
C53 0.66(8) 0.080(18) 0.17(3) -0.022(18) -0.13(4) -0.11(3)
C54 0.31(4) 0.12(2) 0.16(2) -0.06(2) -0.05(2) -0.04(2)
C55 0.19(3) 0.16(2) 0.15(2) 0.037(19) -0.027(19) -0.05(2)
C56 0.16(2) 0.16(2) 0.19(3) 0.03(2) 0.05(2) 0.00(2)
O1S 0.110(10) 0.197(16) 0.107(10) -0.041(10) -0.005(8) -0.043(10)
N1S 0.166(18) 0.133(15) 0.081(12) 0.027(11) 0.042(12) 0.041(13)
C3S 0.15(2) 0.115(17) 0.108(18) -0.011(14) 0.029(16) 0.011(15)
C1S 0.18(3) 0.21(3) 0.14(2) 0.04(2) -0.04(2) 0.02(2)
C2S 0.24(3) 0.14(2) 0.20(3) -0.026(19) 0.10(2) -0.07(2)
O2S 0.47(6) 1.41(17) 0.37(5) 0.45(8) -0.14(4) -0.70(10)
N2S 0.17(5) 2.0(4) 1.1(2) -1.0(3) -0.29(8) 0.39(12)
C5S 0.61(15) 2.0(5) 2.0(5) -1.0(4) 0.9(3) -1.0(3)
C6S 0.20(5) 0.52(9) 0.44(7) 0.27(7) 0.12(5) -0.05(5)
C4S 0.15(4) 0.23(5) 1.5(3) 0.09(10) -0.05(9) -0.08(4)
O1W 0.68(8) 0.27(3) 0.20(2) 0.03(2) 0.19(4) -0.09(4)

loop_
_atom_type_symbol
_atom_type_description
_atom_type_scat_dispersion_real
_atom_type_scat_dispersion_imag
_atom_type_scat_source
C C 0.0033 0.0016 'International Tables Vol C Tables 4.2.6.8 and 6.1.1.4'
N N 0.0061 0.0033 'International Tables Vol C Tables 4.2.6.8 and 6.1.1.4'
O O 0.0106 0.0060 'International Tables Vol C Tables 4.2.6.8 and 6.1.1.4'
S S 0.1246 0.1234 'International Tables Vol C Tables 4.2.6.8 and 6.1.1.4'
Pt Pt -1.7033 8.3905 'International Tables Vol C Tables 4.2.6.8 and 6.1.1.4'
H H 0.0000 0.0000 'International Tables Vol C Tables 4.2.6.8 and 6.1.1.4'

loop_
_geom_angle_atom_site_label_1
_geom_angle_atom_site_label_2
_geom_angle_atom_site_label_3
_geom_angle
N4 Pt1 N7 89.6(5)
N4 Pt1 N10 177.9(6)
N7 Pt1 N10 91.1(4)
N4 Pt1 N1 90.7(5)
N7 Pt1 N1 175.1(5)
N10 Pt1 N1 88.5(4)
O5 S1 O7 112.1(7)
O5 S1 O8 109.8(6)
O7 S1 O8 109.0(7)
O5 S1 O6 110.0(6)
O7 S1 O6 108.9(6)
O8 S1 O6 106.9(6)
C1 N1 C5 120.3(13)
C1 N1 Pt1 117.4(9)
C5 N1 Pt1 122.2(11)
C10 N2 C9 125.6(13)
C10 N3 C11 116.1(17)
C15 N4 C19 119.0(17)
C15 N4 Pt1 120.4(12)
C19 N4 Pt1 120.6(15)
C23 N5 C24 131(2)
C24 N6 C25 122(2)
C29 N7 C33 118.3(12)
C29 N7 Pt1 119.4(10)
C33 N7 Pt1 122.3(10)
C38 N8 C37 127.4(12)
C38 N9 C39 120.7(12)
C43 N10 C47 118.6(13)
C43 N10 Pt1 117.1(9)
C47 N10 Pt1 124.0(11)
C52 N11 C51 126.4(13)
C52 N12 C53 112.2(17)
N1 C1 C2 124.0(13)
C1 C2 C3 116.2(15)
C1 C2 C9 123.3(13)
C3 C2 C9 120.4(14)
C6 C3 C4 124.2(15)
C6 C3 C2 118.2(17)
C4 C3 C2 117.6(14)
C5 C4 C3 121.9(14)
C4 C5 N1 119.9(16)
C7 C6 C3 119.8(16)
C6 C7 C8 122.6(16)
C9 C8 C7 120.9(17)
C8 C9 N2 123.7(15)
C8 C9 C2 118.2(14)
N2 C9 C2 118.1(12)
O1 C10 N3 126.0(19)
O1 C10 N2 123.5(18)
N3 C10 N2 110.5(16)
N4 C15 C16 124.5(19)
C23 C16 C15 124(2)
C23 C16 C17 119(2)
C15 C16 C17 117(2)
C18 C17 C20 125(3)
C18 C17 C16 117(2)
C20 C17 C16 117(3)
C17 C18 C19 123(2)
C18 C19 N4 120(2)
C21 C20 C17 121(3)
C20 C21 C22 121(3)
C23 C22 C21 121(3)
C22 C23 N5 120(3)
C22 C23 C16 120(3)
N5 C23 C16 120.1(18)
O2 C24 N6 125(3)
O2 C24 N5 120(3)
N6 C24 N5 115(2)
N7 C29 C30 125.1(13)
C37 C30 C29 125.0(13)
C37 C30 C31 119.5(12)
C29 C30 C31 115.5(13)
C32 C31 C34 121.4(14)
C32 C31 C30 118.7(13)
C34 C31 C30 119.9(13)
C33 C32 C31 120.4(14)
C32 C33 N7 122.0(14)
C35 C34 C31 118.4(14)
C34 C35 C36 123.2(14)
C37 C36 C35 119.8(13)
C36 C37 N8 122.7(13)
C36 C37 C30 119.2(13)
N8 C37 C30 118.1(12)
O3 C38 N9 121.4(13)
O3 C38 N8 123.1(13)
N9 C38 N8 115.5(13)
N10 C43 C44 126.1(12)
C43 C44 C51 124.1(12)
C43 C44 C45 116.7(13)
C51 C44 C45 119.1(13)
C46 C45 C48 123.7(15)
C46 C45 C44 114.8(14)
C48 C45 C44 121.5(15)
C47 C46 C45 124.4(15)
N10 C47 C46 119.3(15)
C49 C48 C45 115.8(14)
C48 C49 C50 124.2(15)
C51 C50 C49 121.6(15)
C50 C51 N11 125.1(14)
C50 C51 C44 117.8(13)
N11 C51 C44 117.1(13)
O4 C52 N12 125.6(18)
O4 C52 N11 121.9(16)
N12 C52 N11 112.5(16)
C40 C39 N9 116.9(13)
C39 C40 C41 117.1(13)
C42 C41 C40 113.9(15)
C12 C11 N3 102(3)
C11 C12 C13 120(2)
C14 C13 C12 108(2)
C26 C25 N6 118(3)
C25 C26 C27 123(3)
C28 C27 C26 106(2)
C54 C53 N12 118(2)
C53 C54 C55 124(2)
C56 C55 C54 109(2)
C3S N1S C2S 125(2)
C3S N1S C1S 120(2)
C2S N1S C1S 115.3(18)
O1S C3S N1S 125(2)
C5S N2S C4S 119(4)
C5S N2S C6S 120(3)
C4S N2S C6S 108(3)
O2S C5S N2S 123(4)

loop_
_geom_bond_atom_site_label_1
_geom_bond_atom_site_label_2
_geom_bond_distance
Pt1 N4 1.985(14)
Pt1 N7 2.005(11)
Pt1 N10 2.013(11)
Pt1 N1 2.021(11)
S1 O5 1.451(10)
S1 O7 1.461(10)
S1 O8 1.468(10)
S1 O6 1.478(9)
O1 C10 1.208(19)
O2 C24 1.23(2)
O3 C38 1.241(15)
O4 C52 1.22(2)
N1 C1 1.321(17)
N1 C5 1.362(17)
N2 C10 1.37(2)
N2 C9 1.384(17)
N3 C10 1.32(2)
N3 C11 1.60(4)
N4 C15 1.30(2)
N4 C19 1.40(2)
N5 C23 1.38(3)
N5 C24 1.39(3)
N6 C24 1.31(3)
N6 C25 1.53(3)
N7 C29 1.313(15)
N7 C33 1.362(18)
N8 C38 1.381(17)
N8 C37 1.391(16)
N9 C38 1.358(17)
N9 C39 1.451(16)
N10 C43 1.297(15)
N10 C47 1.350(18)
N11 C52 1.38(2)
N11 C51 1.396(16)
N12 C52 1.36(2)
N12 C53 1.47(2)
C1 C2 1.413(19)
C2 C3 1.425(19)
C2 C9 1.43(2)
C3 C6 1.41(2)
C3 C4 1.42(2)
C4 C5 1.36(2)
C6 C7 1.35(2)
C7 C8 1.39(2)
C8 C9 1.370(19)
C15 C16 1.43(2)
C16 C23 1.41(3)
C16 C17 1.44(3)
C17 C18 1.38(3)
C17 C20 1.43(3)
C18 C19 1.38(3)
C20 C21 1.34(4)
C21 C22 1.38(4)
C22 C23 1.36(3)
C29 C30 1.408(17)
C30 C37 1.408(18)
C30 C31 1.429(18)
C31 C32 1.393(19)
C31 C34 1.412(18)
C32 C33 1.36(2)
C34 C35 1.351(19)
C35 C36 1.395(18)
C36 C37 1.387(17)
C43 C44 1.392(17)
C44 C51 1.425(18)
C44 C45 1.426(18)
C45 C46 1.39(2)
C45 C48 1.408(19)
C46 C47 1.36(2)
C48 C49 1.36(2)
C49 C50 1.37(2)
C50 C51 1.362(19)
C39 C40 1.349(15)
C40 C41 1.564(17)
C41 C42 1.453(18)
C11 C12 1.24(2)
C12 C13 1.61(2)
C13 C14 1.40(2)
C25 C26 1.213(19)
C26 C27 1.59(2)
C27 C28 1.43(2)
C53 C54 1.208(19)
C54 C55 1.591(19)
C55 C56 1.40(2)
O1S C3S 1.22(2)
N1S C3S 1.31(2)
N1S C2S 1.40(2)
N1S C1S 1.49(3)
O2S C5S 1.24(3)
N2S C5S 1.33(3)
N2S C4S 1.43(3)
N2S C6S 1.51(3)
